data_4317272
loop_
_publ_author_name
'Yinfeng Han'
'Xiaoyan Li'
'Liqing Li'
'Chunlin Ma'
'Zhen Shen'
'You Song'
'Xiaozeng You'

_publ_contact_author_email hanyfeng@yahoo.cn
_publ_contact_author_name 'Yinfeng Han'
_publ_section_title
;
 Structures and Properties of Porous Coordination Polymers Based on
 Lanthanide Carboxylate Building Units
;
_journal_name_full 'Inorganic Chemistry'
_journal_page_first 10781
_journal_page_last 10787
_journal_paper_doi 10.1021/ic902194g
_journal_volume 49
_journal_year 2010
_chemical_formula_sum 'C576 H1168 Ce12 N48 O332 S120'
_chemical_formula_weight 19608.22
_chemical_name_systematic
;
?
;
_space_group_IT_number 206
_symmetry_cell_setting cubic
_symmetry_space_group_name_Hall '-I 2b 2c 3'
_symmetry_space_group_name_H-M 'I a -3'
_atom_sites_solution_hydrogens geom
_atom_sites_solution_primary direct
_atom_sites_solution_secondary difmap
_audit_creation_method SHELXL-2000
_cell_angle_alpha 90.00
_cell_angle_beta 90.00
_cell_angle_gamma 90.00
_cell_formula_units_Z 2
_cell_length_a 39.854(2)
_cell_length_b 39.854(2)
_cell_length_c 39.854(2)
_cell_measurement_reflns_used 3010
_cell_measurement_temperature 293(2)
_cell_measurement_theta_max 25.2
_cell_measurement_theta_min 2.11
_cell_volume 63302(6)
_computing_cell_refinement SMART
_computing_data_collection 'SMART (Bruker, 2000)'
_computing_data_reduction 'SAINT (Bruker, 2000)'
_computing_molecular_graphics SHELXTL
_computing_publication_material SHELXTL
_computing_structure_refinement SHELXTL
_computing_structure_solution 'SHELXTL (Bruker, 2000)'
_diffrn_ambient_temperature 293(2)
_diffrn_measured_fraction_theta_full 1.000
_diffrn_measured_fraction_theta_max 1.000
_diffrn_measurement_device_type 'Bruker Smart Apex CCD'
_diffrn_measurement_method 'phi and omega scans'
_diffrn_radiation_monochromator graphite
_diffrn_radiation_source 'sealed tube'
_diffrn_radiation_type MoK\a
_diffrn_radiation_wavelength 0.71073
_diffrn_reflns_av_R_equivalents 0.0910
_diffrn_reflns_av_sigmaI/netI 0.0611
_diffrn_reflns_limit_h_max 46
_diffrn_reflns_limit_h_min -49
_diffrn_reflns_limit_k_max 49
_diffrn_reflns_limit_k_min -49
_diffrn_reflns_limit_l_max 49
_diffrn_reflns_limit_l_min -36
_diffrn_reflns_number 167399
_diffrn_reflns_theta_full 25.98
_diffrn_reflns_theta_max 25.98
_diffrn_reflns_theta_min 1.77
_exptl_absorpt_coefficient_mu 0.683
_exptl_absorpt_correction_T_max 0.8533
_exptl_absorpt_correction_T_min 0.8214
_exptl_absorpt_correction_type multi-scan
_exptl_absorpt_process_details 'SADABS; Bruker, 2000'
_exptl_crystal_colour red
_exptl_crystal_density_diffrn 1.029
_exptl_crystal_density_method 'not measured'
_exptl_crystal_description block
_exptl_crystal_F_000 20464
_exptl_crystal_size_max 0.30
_exptl_crystal_size_mid 0.26
_exptl_crystal_size_min 0.24
_refine_diff_density_max 0.809
_refine_diff_density_min -0.512
_refine_diff_density_rms 0.051
_refine_ls_extinction_method none
_refine_ls_goodness_of_fit_ref 1.084
_refine_ls_hydrogen_treatment constr
_refine_ls_matrix_type full
_refine_ls_number_parameters 465
_refine_ls_number_reflns 10388
_refine_ls_number_restraints 0
_refine_ls_restrained_S_all 1.084
_refine_ls_R_factor_all 0.0831
_refine_ls_R_factor_gt 0.0487
_refine_ls_shift/su_max 0.064
_refine_ls_shift/su_mean 0.000
_refine_ls_structure_factor_coef Fsqd
_refine_ls_weighting_details 'calc w=1/[\s^2^(Fo^2^)+(0.0341P)^2^+24.7485P] where P=(Fo^2^+2Fc^2^)/3'
_refine_ls_weighting_scheme calc
_refine_ls_wR_factor_gt 0.0863
_refine_ls_wR_factor_ref 0.0916
_reflns_number_gt 7401
_reflns_number_total 10388
_reflns_threshold_expression >2sigma(I)
_cod_data_source_file ic902194g_si_002_10.cif
_cod_data_source_block 11Ce
_cod_depositor_comments
;
The following automatic conversions were performed:

'_symmetry_cell_setting' value 'Cubic' changed to 'cubic' according
to the built-in table from CIF Core dictionary named 'cif_core.dic'
version 2.4.1 from 2010-06-29.

Automatic conversion script
Id: cif_fix_values 1646 2011-03-28 12:23:43Z adriana 
;
_cod_original_cell_volume 63299(6)
_cod_database_code 4317272

loop_
_symmetry_equiv_pos_as_xyz
'x, y, z'
'-x+1/2, -y, z+1/2'
'-x, y+1/2, -z+1/2'
'x+1/2, -y+1/2, -z'
'z, x, y'
'z+1/2, -x+1/2, -y'
'-z+1/2, -x, y+1/2'
'-z, x+1/2, -y+1/2'
'y, z, x'
'-y, z+1/2, -x+1/2'
'y+1/2, -z+1/2, -x'
'-y+1/2, -z, x+1/2'
'x+1/2, y+1/2, z+1/2'
'-x+1, -y+1/2, z+1'
'-x+1/2, y+1, -z+1'
'x+1, -y+1, -z+1/2'
'z+1/2, x+1/2, y+1/2'
'z+1, -x+1, -y+1/2'
'-z+1, -x+1/2, y+1'
'-z+1/2, x+1, -y+1'
'y+1/2, z+1/2, x+1/2'
'-y+1/2, z+1, -x+1'
'y+1, -z+1, -x+1/2'
'-y+1, -z+1/2, x+1'
'-x, -y, -z'
'x-1/2, y, -z-1/2'
'x, -y-1/2, z-1/2'
'-x-1/2, y-1/2, z'
'-z, -x, -y'
'-z-1/2, x-1/2, y'
'z-1/2, x, -y-1/2'
'z, -x-1/2, y-1/2'
'-y, -z, -x'
'y, -z-1/2, x-1/2'
'-y-1/2, z-1/2, x'
'y-1/2, z, -x-1/2'
'-x+1/2, -y+1/2, -z+1/2'
'x, y+1/2, -z'
'x+1/2, -y, z'
'-x, y, z+1/2'
'-z+1/2, -x+1/2, -y+1/2'
'-z, x, y+1/2'
'z, x+1/2, -y'
'z+1/2, -x, y'
'-y+1/2, -z+1/2, -x+1/2'
'y+1/2, -z, x'
'-y, z, x+1/2'
'y, z+1/2, -x'

loop_
_atom_site_label
_atom_site_type_symbol
_atom_site_fract_x
_atom_site_fract_y
_atom_site_fract_z
_atom_site_U_iso_or_equiv
_atom_site_adp_type
_atom_site_occupancy
_atom_site_symmetry_multiplicity
_atom_site_calc_flag
_atom_site_refinement_flags
_atom_site_disorder_assembly
_atom_site_disorder_group
C1 C 0.13019(8) 0.54480(8) 0.94146(7) 0.0426(7) Uani 1 1 d . . .
C2 C 0.16621(8) 0.53766(7) 0.94506(8) 0.0425(7) Uani 1 1 d . . .
C3 C 0.18934(8) 0.56400(8) 0.94705(7) 0.0417(7) Uani 1 1 d . . .
H3 H 0.1819 0.5861 0.9462 0.050 Uiso 1 1 calc R . .
C4 C 0.22136(7) 0.55779(7) 0.95016(7) 0.0340(6) Uani 1 1 d . . .
H4 H 0.2362 0.5758 0.9512 0.041 Uiso 1 1 calc R . .
C5 C 0.23455(8) 0.52440(8) 0.95198(8) 0.0443(7) Uani 1 1 d . . .
C6 C 0.21131(8) 0.49802(8) 0.94972(8) 0.0439(7) Uani 1 1 d . . .
H6 H 0.2188 0.4759 0.9504 0.053 Uiso 1 1 calc R . .
C7 C 0.17726(8) 0.50464(7) 0.94648(7) 0.0396(7) Uani 1 1 d . . .
H7 H 0.1619 0.4871 0.9453 0.048 Uiso 1 1 calc R . .
C8 C 0.42352(7) 0.50988(8) 0.98841(7) 0.0390(7) Uani 1 1 d . . .
C9 C 0.38854(7) 0.51512(7) 0.97772(7) 0.0360(6) Uani 1 1 d . . .
C10 C 0.36796(7) 0.48778(8) 0.97155(7) 0.0366(6) Uani 1 1 d . . .
H10 H 0.3772 0.4664 0.9724 0.044 Uiso 1 1 calc R . .
C11 C 0.33435(8) 0.49106(8) 0.96428(8) 0.0419(7) Uani 1 1 d . . .
H11 H 0.3205 0.4726 0.9604 0.050 Uiso 1 1 calc R . .
C12 C 0.32262(8) 0.52347(8) 0.96308(8) 0.0451(8) Uani 1 1 d . . .
C13 C 0.34128(8) 0.55172(7) 0.96893(7) 0.0387(7) Uani 1 1 d . . .
H13 H 0.3321 0.5731 0.9674 0.046 Uiso 1 1 calc R . .
C14 C 0.37532(7) 0.54646(7) 0.97747(7) 0.0365(6) Uani 1 1 d . . .
H14 H 0.3888 0.5647 0.9830 0.044 Uiso 1 1 calc R . .
C15 C 0.21743(8) 0.39315(8) 0.93402(8) 0.0453(8) Uani 1 1 d . . .
H15A H 0.2273 0.3842 0.9541 0.068 Uiso 1 1 calc R . .
H15B H 0.1938 0.3965 0.9374 0.068 Uiso 1 1 calc R . .
H15C H 0.2278 0.4142 0.9287 0.068 Uiso 1 1 calc R . .
C16 C 0.22040(7) 0.38654(7) 0.86270(7) 0.0402(7) Uani 1 1 d . . .
H16A H 0.2207 0.3709 0.8444 0.060 Uiso 1 1 calc R . .
H16B H 0.2389 0.4018 0.8606 0.060 Uiso 1 1 calc R . .
H16G H 0.1997 0.3989 0.8623 0.060 Uiso 1 1 calc R . .
C17 C 0.36448(7) 0.41594(8) 0.92317(7) 0.0426(7) Uani 1 1 d . . .
H17A H 0.3690 0.4044 0.9438 0.064 Uiso 1 1 calc R . .
H17C H 0.3687 0.4395 0.9261 0.064 Uiso 1 1 calc R . .
H17B H 0.3788 0.4073 0.9058 0.064 Uiso 1 1 calc R . .
C18 C 0.30014(8) 0.44077(8) 0.89010(8) 0.0448(7) Uani 1 1 d . . .
H18A H 0.2798 0.4459 0.9020 0.067 Uiso 1 1 calc R . .
H18B H 0.2947 0.4327 0.8681 0.067 Uiso 1 1 calc R . .
H18C H 0.3136 0.4607 0.8883 0.067 Uiso 1 1 calc R . .
C19 C 0.16994(8) 0.27997(7) 0.81950(7) 0.0417(7) Uani 1 1 d . . .
H19A H 0.1733 0.2579 0.8286 0.063 Uiso 1 1 calc R . .
H19B H 0.1860 0.2841 0.8020 0.063 Uiso 1 1 calc R . .
H19C H 0.1477 0.2816 0.8104 0.063 Uiso 1 1 calc R . .
C20 C 0.14916(8) 0.34484(8) 0.84326(8) 0.0477(8) Uani 1 1 d . . .
H20B H 0.1544 0.3538 0.8216 0.072 Uiso 1 1 calc R . .
H20C H 0.1529 0.3617 0.8601 0.072 Uiso 1 1 calc R . .
H20A H 0.1261 0.3380 0.8437 0.072 Uiso 1 1 calc R . .
C21 C 0.28992(8) 0.56090(7) 0.78578(8) 0.0468(8) Uani 1 1 d . . .
H21A H 0.3040 0.5777 0.7958 0.070 Uiso 1 1 calc R . .
H21B H 0.2680 0.5701 0.7820 0.070 Uiso 1 1 calc R . .
H21C H 0.2994 0.5539 0.7648 0.070 Uiso 1 1 calc R . .
C22 C 0.25862(8) 0.49739(8) 0.79542(8) 0.0454(8) Uani 1 1 d . . .
H22A H 0.2700 0.4839 0.7790 0.068 Uiso 1 1 calc R . .
H22B H 0.2406 0.5094 0.7848 0.068 Uiso 1 1 calc R . .
H22C H 0.2497 0.4832 0.8127 0.068 Uiso 1 1 calc R . .
C23 C 0.19523(8) 0.60822(8) 0.86351(8) 0.0460(8) Uani 1 1 d . . .
H23B H 0.1998 0.5980 0.8849 0.069 Uiso 1 1 calc R . .
H23C H 0.1964 0.5915 0.8462 0.069 Uiso 1 1 calc R . .
H23A H 0.1732 0.6179 0.8638 0.069 Uiso 1 1 calc R . .
C24 C 0.25674(7) 0.63811(7) 0.88655(8) 0.0391(7) Uani 1 1 d . . .
H24A H 0.2726 0.6559 0.8829 0.059 Uiso 1 1 calc R . .
H24B H 0.2680 0.6169 0.8853 0.059 Uiso 1 1 calc R . .
H24C H 0.2467 0.6406 0.9083 0.059 Uiso 1 1 calc R . .
Ce1 Ce 0.5000 0.5000 1.0000 0.04242(11) Uani 1 6 d S . .
Ce2 Ce 0.058565(4) 0.558565(4) 0.941435(4) 0.04166(9) Uani 1 3 d S . .
N1 N 0.26578(7) 0.51104(7) 0.95544(6) 0.0451(6) Uani 1 1 d . . .
H1 H 0.2692 0.4897 0.9562 0.054 Uiso 0.50 1 calc PR . .
N2 N 0.28967(7) 0.53226(7) 0.95749(6) 0.0468(6) Uani 1 1 d . . .
H2 H 0.2849 0.5532 0.9553 0.056 Uiso 0.50 1 calc PR . .
O1 O 0.43713(5) 0.48128(5) 0.98506(5) 0.0387(5) Uani 1 1 d . . .
O2 O 0.43971(5) 0.53433(5) 1.00050(5) 0.0406(5) Uani 1 1 d . . .
O3 O 0.10937(5) 0.51975(5) 0.93979(5) 0.0356(5) Uani 1 1 d . . .
O4 O 0.12043(5) 0.57403(5) 0.94324(4) 0.0319(4) Uani 1 1 d . . .
O5 O 0.26058(6) 0.35843(6) 0.90630(6) 0.0512(6) Uani 1 1 d . . .
O6 O 0.30928(5) 0.40862(5) 0.94763(5) 0.0479(5) Uani 1 1 d . . .
O7 O 0.16805(5) 0.29352(5) 0.88499(5) 0.0374(5) Uani 1 1 d . . .
O8 O 0.26634(5) 0.53783(5) 0.84266(5) 0.0395(5) Uani 1 1 d . . .
O9 O 0.23807(5) 0.64335(5) 0.81995(5) 0.0458(5) Uani 1 1 d . . .
O10 O 0.21104(11) 0.47056(10) 0.85240(11) 0.0400(11) Uani 0.45 1 d P . .
H10D H 0.1916 0.4765 0.8587 0.048 Uiso 0.45 1 d PR . .
H10C H 0.2208 0.4602 0.8683 0.048 Uiso 0.45 1 d PR . .
O11 O 0.38160(11) 0.50015(10) 0.88169(11) 0.0405(10) Uani 0.45 1 d P . .
H11B H 0.3962 0.4850 0.8959 0.049 Uiso 0.45 1 d PR . .
H11C H 0.3640 0.4909 0.8636 0.049 Uiso 0.45 1 d PR . .
O12 O 0.17539(12) 0.43952(11) 0.82060(12) 0.0449(11) Uani 0.45 1 d P . .
H12X H 0.1871 0.4297 0.8057 0.054 Uiso 0.45 1 d PR . .
H12Y H 0.1580 0.4480 0.8115 0.054 Uiso 0.45 1 d PR . .
O13 O 0.12203(12) 0.49834(12) 0.87982(12) 0.0495(12) Uani 0.45 1 d P . .
H13D H 0.1241 0.5111 0.8968 0.059 Uiso 0.45 1 d PR . .
H13C H 0.1141 0.5095 0.8635 0.059 Uiso 0.45 1 d PR . .
O14 O 0.2500 0.35325(7) 1.0000 0.0370(7) Uani 0.90 2 d SP . .
H14A H 0.2705 0.3486 0.9963 0.044 Uiso 0.45 1 d PR . .
H14B H 0.2378 0.3366 0.9945 0.044 Uiso 0.45 1 d PR . .
O15 O 0.12905(10) 0.41894(10) 0.95424(10) 0.0342(10) Uani 0.45 1 d P . .
H15D H 0.1365 0.4132 0.9734 0.041 Uiso 0.45 1 d PR . .
H15E H 0.1419 0.4119 0.9387 0.041 Uiso 0.45 1 d PR . .
O16 O 0.15455(12) 0.75722(12) 0.79236(11) 0.0479(12) Uani 0.45 1 d P . .
H16C H 0.1634 0.7764 0.7893 0.058 Uiso 0.45 1 d PR . .
H16E H 0.1699 0.7425 0.7937 0.058 Uiso 0.45 1 d PR . .
O17 O 0.29628(11) 0.53413(11) 0.89100(12) 0.0475(12) Uani 0.45 1 d P . .
H17D H 0.3079 0.5253 0.9066 0.057 Uiso 0.45 1 d PR . .
H17E H 0.2976 0.5221 0.8734 0.057 Uiso 0.45 1 d PR . .
O18 O 0.12127(11) 0.74519(12) 0.74937(10) 0.0395(11) Uani 0.45 1 d P . .
H18F H 0.1208 0.7241 0.7521 0.047 Uiso 0.45 1 d PR . .
H18D H 0.1383 0.7474 0.7368 0.047 Uiso 0.45 1 d PR . .
O19 O 0.23384(11) 0.65804(12) 0.97425(12) 0.0464(12) Uani 0.45 1 d P . .
H19E H 0.2318 0.6738 0.9600 0.070 Uiso 0.45 1 d PR . .
H19F H 0.2302 0.6656 0.9938 0.070 Uiso 0.45 1 d PR . .
O20 O 0.22387(5) 0.27613(5) 0.72387(5) 0.0407(8) Uani 1 3 d S . .
H20X H 0.2289 0.2631 0.7399 0.049 Uiso 0.33 1 d PR . .
H20Y H 0.2050 0.2705 0.7156 0.049 Uiso 0.33 1 d PR . .
S1 S 0.22365(2) 0.36479(2) 0.90063(2) 0.0463(2) Uani 1 1 d . . .
S2 S 0.32243(2) 0.409965(19) 0.91186(2) 0.04281(18) Uani 1 1 d . . .
S3 S 0.17500(2) 0.30983(2) 0.851379(19) 0.04576(19) Uani 1 1 d . . .
S4 S 0.28688(2) 0.52588(2) 0.81303(2) 0.0486(2) Uani 1 1 d . . .
S5 S 0.22526(2) 0.63988(2) 0.85555(2) 0.0514(2) Uani 1 1 d . . .

loop_
_atom_site_aniso_label
_atom_site_aniso_U_11
_atom_site_aniso_U_22
_atom_site_aniso_U_33
_atom_site_aniso_U_23
_atom_site_aniso_U_13
_atom_site_aniso_U_12
C1 0.0475(18) 0.0401(18) 0.0402(17) -0.0061(14) 0.0137(14) -0.0034(14)
C2 0.0510(18) 0.0305(16) 0.0460(18) 0.0005(13) 0.0108(14) 0.0007(13)
C3 0.0372(17) 0.0488(19) 0.0391(17) -0.0132(14) -0.0024(13) 0.0083(13)
C4 0.0403(16) 0.0324(15) 0.0293(14) -0.0031(11) 0.0050(12) -0.0129(12)
C5 0.0421(18) 0.0444(18) 0.0463(18) 0.0007(14) 0.0166(14) -0.0019(14)
C6 0.0488(19) 0.0345(16) 0.0485(19) 0.0087(13) 0.0088(14) 0.0168(14)
C7 0.0415(17) 0.0342(16) 0.0432(17) -0.0125(13) 0.0131(13) -0.0184(13)
C8 0.0391(17) 0.0406(17) 0.0373(16) -0.0062(13) 0.0106(13) 0.0002(13)
C9 0.0386(16) 0.0371(16) 0.0323(15) -0.0009(12) 0.0081(12) -0.0048(12)
C10 0.0411(17) 0.0422(17) 0.0263(15) 0.0021(12) 0.0086(12) 0.0036(13)
C11 0.0408(17) 0.0391(17) 0.0457(18) 0.0113(13) -0.0006(13) -0.0093(13)
C12 0.0356(17) 0.0505(19) 0.0492(19) -0.0033(15) -0.0027(13) 0.0055(14)
C13 0.0454(18) 0.0388(16) 0.0320(15) 0.0069(12) -0.0021(13) -0.0036(13)
C14 0.0344(16) 0.0377(16) 0.0373(16) 0.0041(12) -0.0117(12) 0.0015(12)
C15 0.0490(19) 0.0467(19) 0.0402(18) -0.0050(14) 0.0189(14) -0.0053(15)
C16 0.0390(17) 0.0422(17) 0.0395(17) 0.0036(13) 0.0193(13) -0.0034(13)
C17 0.0411(18) 0.0524(19) 0.0342(16) -0.0042(14) 0.0134(13) -0.0046(14)
C18 0.0442(18) 0.0439(18) 0.0463(19) -0.0005(14) 0.0132(14) 0.0012(14)
C19 0.0454(18) 0.0401(17) 0.0396(17) -0.0054(13) 0.0057(13) -0.0120(14)
C20 0.0472(18) 0.0437(18) 0.0524(19) -0.0241(14) 0.0310(15) -0.0202(14)
C21 0.0497(19) 0.0411(18) 0.0497(19) -0.0212(14) 0.0315(15) -0.0179(14)
C22 0.0502(19) 0.0410(18) 0.0449(18) 0.0076(14) -0.0025(14) -0.0049(14)
C23 0.0444(18) 0.0457(18) 0.0478(19) -0.0094(14) 0.0160(14) -0.0132(14)
C24 0.0361(16) 0.0301(15) 0.0513(18) 0.0154(13) 0.0038(13) 0.0024(12)
Ce1 0.04242(11) 0.04242(11) 0.04242(11) 0.00170(11) -0.00170(11) -0.00170(11)
Ce2 0.04166(9) 0.04166(9) 0.04166(9) 0.00220(7) 0.00220(7) -0.00220(7)
N1 0.0457(16) 0.0513(16) 0.0384(14) -0.0147(12) 0.0013(12) 0.0210(13)
N2 0.0485(16) 0.0515(17) 0.0406(15) 0.0056(12) 0.0113(12) -0.0124(13)
O1 0.0355(11) 0.0390(12) 0.0417(12) -0.0159(9) 0.0074(9) -0.0037(9)
O2 0.0508(13) 0.0327(11) 0.0382(11) 0.0095(9) 0.0023(9) 0.0001(9)
O3 0.0407(11) 0.0323(11) 0.0338(11) -0.0189(8) 0.0022(8) 0.0101(8)
O4 0.0369(11) 0.0316(10) 0.0272(10) -0.0028(8) 0.0066(8) -0.0106(8)
O5 0.0549(14) 0.0485(13) 0.0502(14) -0.0053(10) 0.0232(11) -0.0020(10)
O6 0.0427(12) 0.0504(13) 0.0506(13) 0.0088(10) 0.0093(10) -0.0048(10)
O7 0.0333(11) 0.0356(11) 0.0434(12) -0.0155(9) -0.0035(8) 0.0022(8)
O8 0.0344(11) 0.0462(12) 0.0379(11) -0.0071(9) 0.0117(8) -0.0102(9)
O9 0.0371(11) 0.0524(13) 0.0480(13) 0.0087(10) 0.0082(9) -0.0057(10)
O10 0.047(3) 0.029(2) 0.045(3) -0.0120(19) 0.011(2) -0.0168(19)
O11 0.043(3) 0.035(2) 0.044(3) -0.005(2) 0.006(2) -0.0073(19)
O12 0.045(3) 0.042(3) 0.048(3) 0.004(2) 0.010(2) 0.003(2)
O13 0.058(3) 0.046(3) 0.045(3) 0.016(2) 0.000(2) 0.004(2)
O14 0.0410(18) 0.0342(17) 0.0359(17) 0.000 0.0100(13) 0.000
O15 0.039(2) 0.031(2) 0.033(2) -0.0008(17) 0.0125(19) -0.0117(18)
O16 0.057(3) 0.047(3) 0.039(3) 0.002(2) 0.012(2) -0.014(2)
O17 0.042(3) 0.051(3) 0.050(3) 0.028(2) -0.022(2) -0.006(2)
O18 0.036(2) 0.054(3) 0.028(2) 0.006(2) 0.0064(18) 0.006(2)
O19 0.048(3) 0.047(3) 0.044(3) -0.010(2) 0.006(2) 0.008(2)
O20 0.0407(8) 0.0407(8) 0.0407(8) -0.0074(10) 0.0074(10) -0.0074(10)
S1 0.0522(5) 0.0486(5) 0.0382(4) -0.0067(3) -0.0104(3) -0.0101(4)
S2 0.0482(5) 0.0358(4) 0.0444(4) -0.0010(3) 0.0128(3) -0.0126(3)
S3 0.0442(5) 0.0600(5) 0.0332(4) -0.0041(3) 0.0062(3) 0.0128(4)
S4 0.0439(5) 0.0487(5) 0.0532(5) -0.0067(4) 0.0016(4) -0.0141(4)
S5 0.0394(4) 0.0359(4) 0.0789(6) -0.0082(4) 0.0091(4) 0.0050(3)

loop_
_atom_type_symbol
_atom_type_description
_atom_type_scat_dispersion_real
_atom_type_scat_dispersion_imag
_atom_type_scat_source
C C 0.0033 0.0016 'International Tables Vol C Tables 4.2.6.8 and 6.1.1.4'
H H 0.0000 0.0000 'International Tables Vol C Tables 4.2.6.8 and 6.1.1.4'
N N 0.0061 0.0033 'International Tables Vol C Tables 4.2.6.8 and 6.1.1.4'
O O 0.0106 0.0060 'International Tables Vol C Tables 4.2.6.8 and 6.1.1.4'
Ce Ce -0.2486 2.6331 'International Tables Vol C Tables 4.2.6.8 and 6.1.1.4'
S S 0.1246 0.1234 'International Tables Vol C Tables 4.2.6.8 and 6.1.1.4'

loop_
_geom_angle_atom_site_label_1
_geom_angle_atom_site_label_2
_geom_angle_atom_site_label_3
_geom_angle
_geom_angle_site_symmetry_1
_geom_angle_site_symmetry_3
_geom_angle_publ_flag
O4 C1 O3 121.9(3) . . ?
O4 C1 C2 119.1(3) . . ?
O3 C1 C2 118.7(3) . . ?
O4 C1 Ce2 60.72(16) . . ?
O3 C1 Ce2 61.19(15) . . ?
C2 C1 Ce2 174.4(2) . . ?
C7 C2 C3 120.0(3) . . ?
C7 C2 C1 119.8(3) . . ?
C3 C2 C1 120.2(3) . . ?
C4 C3 C2 120.4(3) . . ?
C4 C3 H3 119.8 . . ?
C2 C3 H3 119.8 . . ?
C3 C4 C5 122.7(3) . . ?
C3 C4 H4 118.7 . . ?
C5 C4 H4 118.7 . . ?
N1 C5 C6 108.5(3) . . ?
N1 C5 C4 134.8(3) . . ?
C6 C5 C4 116.8(3) . . ?
C7 C6 C5 120.5(3) . . ?
C7 C6 H6 119.7 . . ?
C5 C6 H6 119.7 . . ?
C6 C7 C2 119.6(3) . . ?
C6 C7 H7 120.2 . . ?
C2 C7 H7 120.2 . . ?
O2 C8 O1 120.9(3) . . ?
O2 C8 C9 119.0(3) . . ?
O1 C8 C9 120.1(3) . . ?
C14 C9 C10 119.5(3) . . ?
C14 C9 C8 120.1(3) . . ?
C10 C9 C8 120.0(3) . . ?
C11 C10 C9 122.6(3) . . ?
C11 C10 H10 118.7 . . ?
C9 C10 H10 118.7 . . ?
C12 C11 C10 115.3(3) . . ?
C12 C11 H11 122.3 . . ?
C10 C11 H11 122.3 . . ?
C13 C12 C11 125.6(3) . . ?
C13 C12 N2 109.6(3) . . ?
C11 C12 N2 124.7(3) . . ?
C12 C13 C14 116.1(3) . . ?
C12 C13 H13 121.9 . . ?
C14 C13 H13 121.9 . . ?
C9 C14 C13 120.8(3) . . ?
C9 C14 H14 119.6 . . ?
C13 C14 H14 119.6 . . ?
S1 C15 H15A 109.5 . . ?
S1 C15 H15B 109.5 . . ?
H15A C15 H15B 109.5 . . ?
S1 C15 H15C 109.5 . . ?
H15A C15 H15C 109.5 . . ?
H15B C15 H15C 109.5 . . ?
S1 C16 H16A 109.5 . . ?
S1 C16 H16B 109.5 . . ?
H16A C16 H16B 109.5 . . ?
S1 C16 H16G 109.5 . . ?
H16A C16 H16G 109.5 . . ?
H16B C16 H16G 109.5 . . ?
S2 C17 H17A 109.5 . . ?
S2 C17 H17C 109.5 . . ?
H17A C17 H17C 109.5 . . ?
S2 C17 H17B 109.5 . . ?
H17A C17 H17B 109.5 . . ?
H17C C17 H17B 109.5 . . ?
S2 C18 H18A 109.5 . . ?
S2 C18 H18B 109.5 . . ?
H18A C18 H18B 109.5 . . ?
S2 C18 H18C 109.5 . . ?
H18A C18 H18C 109.5 . . ?
H18B C18 H18C 109.5 . . ?
S3 C19 H19A 109.5 . . ?
S3 C19 H19B 109.5 . . ?
H19A C19 H19B 109.5 . . ?
S3 C19 H19C 109.5 . . ?
H19A C19 H19C 109.5 . . ?
H19B C19 H19C 109.5 . . ?
S3 C20 H20B 109.5 . . ?
S3 C20 H20C 109.5 . . ?
H20B C20 H20C 109.5 . . ?
S3 C20 H20A 109.5 . . ?
H20B C20 H20A 109.5 . . ?
H20C C20 H20A 109.5 . . ?
S4 C21 H21A 109.5 . . ?
S4 C21 H21B 109.5 . . ?
H21A C21 H21B 109.5 . . ?
S4 C21 H21C 109.5 . . ?
H21A C21 H21C 109.5 . . ?
H21B C21 H21C 109.5 . . ?
S4 C22 H22A 109.5 . . ?
S4 C22 H22B 109.5 . . ?
H22A C22 H22B 109.5 . . ?
S4 C22 H22C 109.5 . . ?
H22A C22 H22C 109.5 . . ?
H22B C22 H22C 109.5 . . ?
S5 C23 H23B 109.5 . . ?
S5 C23 H23C 109.5 . . ?
H23B C23 H23C 109.5 . . ?
S5 C23 H23A 109.5 . . ?
H23B C23 H23A 109.5 . . ?
H23C C23 H23A 109.5 . . ?
S5 C24 H24A 109.5 . . ?
S5 C24 H24B 109.5 . . ?
H24A C24 H24B 109.5 . . ?
S5 C24 H24C 109.5 . . ?
H24A C24 H24C 109.5 . . ?
H24B C24 H24C 109.5 . . ?
O1 Ce1 O1 66.06(3) 7_665 25_667 ?
O1 Ce1 O1 66.06(3) 7_665 34_576 ?
O1 Ce1 O1 113.94(3) 25_667 34_576 ?
O1 Ce1 O1 113.94(3) 7_665 . ?
O1 Ce1 O1 180.00(3) 25_667 . ?
O1 Ce1 O1 66.06(3) 34_576 . ?
O1 Ce1 O1 113.94(3) 7_665 10_646 ?
O1 Ce1 O1 66.06(3) 25_667 10_646 ?
O1 Ce1 O1 180.0 34_576 10_646 ?
O1 Ce1 O1 113.94(3) . 10_646 ?
O1 Ce1 O1 180.0 7_665 31_557 ?
O1 Ce1 O1 113.94(3) 25_667 31_557 ?
O1 Ce1 O1 113.94(3) 34_576 31_557 ?
O1 Ce1 O1 66.06(3) . 31_557 ?
O1 Ce1 O1 66.06(3) 10_646 31_557 ?
O1 Ce1 O2 47.72(6) 7_665 7_665 ?
O1 Ce1 O2 69.82(6) 25_667 7_665 ?
O1 Ce1 O2 105.51(6) 34_576 7_665 ?
O1 Ce1 O2 110.18(6) . 7_665 ?
O1 Ce1 O2 74.49(6) 10_646 7_665 ?
O1 Ce1 O2 132.28(6) 31_557 7_665 ?
O1 Ce1 O2 69.82(6) 7_665 34_576 ?
O1 Ce1 O2 74.49(6) 25_667 34_576 ?
O1 Ce1 O2 47.72(6) 34_576 34_576 ?
O1 Ce1 O2 105.51(6) . 34_576 ?
O1 Ce1 O2 132.28(6) 10_646 34_576 ?
O1 Ce1 O2 110.18(6) 31_557 34_576 ?
O2 Ce1 O2 116.09(7) 7_665 34_576 ?
O1 Ce1 O2 74.49(6) 7_665 . ?
O1 Ce1 O2 132.28(6) 25_667 . ?
O1 Ce1 O2 69.82(6) 34_576 . ?
O1 Ce1 O2 47.72(6) . . ?
O1 Ce1 O2 110.18(6) 10_646 . ?
O1 Ce1 O2 105.51(6) 31_557 . ?
O2 Ce1 O2 63.91(7) 7_665 . ?
O2 Ce1 O2 116.09(7) 34_576 . ?
O1 Ce1 O2 132.28(6) 7_665 31_557 ?
O1 Ce1 O2 110.18(6) 25_667 31_557 ?
O1 Ce1 O2 74.49(6) 34_576 31_557 ?
O1 Ce1 O2 69.82(6) . 31_557 ?
O1 Ce1 O2 105.51(6) 10_646 31_557 ?
O1 Ce1 O2 47.72(6) 31_557 31_557 ?
O2 Ce1 O2 180.00(4) 7_665 31_557 ?
O2 Ce1 O2 63.91(7) 34_576 31_557 ?
O2 Ce1 O2 116.09(7) . 31_557 ?
O1 Ce1 O2 105.51(6) 7_665 25_667 ?
O1 Ce1 O2 47.72(6) 25_667 25_667 ?
O1 Ce1 O2 110.18(6) 34_576 25_667 ?
O1 Ce1 O2 132.28(6) . 25_667 ?
O1 Ce1 O2 69.82(6) 10_646 25_667 ?
O1 Ce1 O2 74.49(6) 31_557 25_667 ?
O2 Ce1 O2 116.09(7) 7_665 25_667 ?
O2 Ce1 O2 63.91(7) 34_576 25_667 ?
O2 Ce1 O2 180.00(8) . 25_667 ?
O2 Ce1 O2 63.91(7) 31_557 25_667 ?
O1 Ce1 O2 110.18(6) 7_665 10_646 ?
O1 Ce1 O2 105.51(6) 25_667 10_646 ?
O1 Ce1 O2 132.28(6) 34_576 10_646 ?
O1 Ce1 O2 74.49(6) . 10_646 ?
O1 Ce1 O2 47.72(6) 10_646 10_646 ?
O1 Ce1 O2 69.82(6) 31_557 10_646 ?
O2 Ce1 O2 63.91(7) 7_665 10_646 ?
O2 Ce1 O2 180.0 34_576 10_646 ?
O2 Ce1 O2 63.91(7) . 10_646 ?
O2 Ce1 O2 116.09(7) 31_557 10_646 ?
O2 Ce1 O2 116.09(7) 25_667 10_646 ?
O2 Ce2 O2 71.37(7) 15_546 18_356 ?
O2 Ce2 O2 71.37(7) 15_546 21_445 ?
O2 Ce2 O2 71.37(7) 18_356 21_445 ?
O2 Ce2 O4 126.71(6) 15_546 8_656 ?
O2 Ce2 O4 92.33(6) 18_356 8_656 ?
O2 Ce2 O4 151.29(6) 21_445 8_656 ?
O2 Ce2 O4 151.29(6) 15_546 11_466 ?
O2 Ce2 O4 126.71(6) 18_356 11_466 ?
O2 Ce2 O4 92.33(6) 21_445 11_466 ?
O4 Ce2 O4 78.42(6) 8_656 11_466 ?
O2 Ce2 O4 92.33(6) 15_546 . ?
O2 Ce2 O4 151.29(6) 18_356 . ?
O2 Ce2 O4 126.71(6) 21_445 . ?
O4 Ce2 O4 78.42(6) 8_656 . ?
O4 Ce2 O4 78.42(6) 11_466 . ?
O2 Ce2 O3 75.24(6) 15_546 8_656 ?
O2 Ce2 O3 76.61(6) 18_356 8_656 ?
O2 Ce2 O3 139.40(7) 21_445 8_656 ?
O4 Ce2 O3 51.50(6) 8_656 8_656 ?
O4 Ce2 O3 127.21(6) 11_466 8_656 ?
O4 Ce2 O3 76.43(6) . 8_656 ?
O2 Ce2 O3 139.40(7) 15_546 11_466 ?
O2 Ce2 O3 75.24(6) 18_356 11_466 ?
O2 Ce2 O3 76.61(6) 21_445 11_466 ?
O4 Ce2 O3 76.43(6) 8_656 11_466 ?
O4 Ce2 O3 51.50(6) 11_466 11_466 ?
O4 Ce2 O3 127.21(6) . 11_466 ?
O3 Ce2 O3 118.507(19) 8_656 11_466 ?
O2 Ce2 O3 76.61(6) 15_546 . ?
O2 Ce2 O3 139.40(7) 18_356 . ?
O2 Ce2 O3 75.24(6) 21_445 . ?
O4 Ce2 O3 127.21(6) 8_656 . ?
O4 Ce2 O3 76.43(6) 11_466 . ?
O4 Ce2 O3 51.50(6) . . ?
O3 Ce2 O3 118.507(19) 8_656 . ?
O3 Ce2 O3 118.507(19) 11_466 . ?
O2 Ce2 C1 101.77(8) 15_546 8_656 ?
O2 Ce2 C1 84.27(8) 18_356 8_656 ?
O2 Ce2 C1 155.64(7) 21_445 8_656 ?
O4 Ce2 C1 24.96(7) 8_656 8_656 ?
O4 Ce2 C1 102.18(7) 11_466 8_656 ?
O4 Ce2 C1 75.93(7) . 8_656 ?
O3 Ce2 C1 26.54(7) 8_656 8_656 ?
O3 Ce2 C1 97.15(7) 11_466 8_656 ?
O3 Ce2 C1 126.95(7) . 8_656 ?
O2 Ce2 C1 155.64(8) 15_546 11_466 ?
O2 Ce2 C1 101.77(8) 18_356 11_466 ?
O2 Ce2 C1 84.27(8) 21_445 11_466 ?
O4 Ce2 C1 75.93(7) 8_656 11_466 ?
O4 Ce2 C1 24.96(7) 11_466 11_466 ?
O4 Ce2 C1 102.18(7) . 11_466 ?
O3 Ce2 C1 126.95(7) 8_656 11_466 ?
O3 Ce2 C1 26.54(7) 11_466 11_466 ?
O3 Ce2 C1 97.15(7) . 11_466 ?
C1 Ce2 C1 100.70(8) 8_656 11_466 ?
O2 Ce2 C1 84.27(8) 15_546 . ?
O2 Ce2 C1 155.64(7) 18_356 . ?
O2 Ce2 C1 101.77(8) 21_445 . ?
O4 Ce2 C1 102.18(7) 8_656 . ?
O4 Ce2 C1 75.93(7) 11_466 . ?
O4 Ce2 C1 24.96(7) . . ?
O3 Ce2 C1 97.15(7) 8_656 . ?
O3 Ce2 C1 126.95(7) 11_466 . ?
O3 Ce2 C1 26.54(7) . . ?
C1 Ce2 C1 100.70(8) 8_656 . ?
C1 Ce2 C1 100.70(8) 11_466 . ?
N2 N1 C5 115.4(3) . . ?
N2 N1 H1 122.3 . . ?
C5 N1 H1 122.3 . . ?
N1 N2 C12 123.6(3) . . ?
N1 N2 H2 118.2 . . ?
C12 N2 H2 118.2 . . ?
C8 O1 Ce1 97.24(17) . . ?
C8 O2 Ce2 131.48(18) . 15_546 ?
C8 O2 Ce1 93.41(17) . . ?
Ce2 O2 Ce1 99.98(7) 15_546 . ?
C1 O3 Ce2 92.27(17) . . ?
C1 O4 Ce2 94.32(17) . . ?
H10D O10 H10C 109.5 . . ?
H11B O11 H11C 123.3 . . ?
H12X O12 H12Y 109.5 . . ?
H13D O13 H13C 109.5 . . ?
H14A O14 H14B 109.5 . . ?
H15D O15 H15E 110.9 . . ?
H16C O16 H16E 109.4 . . ?
H17D O17 H17E 109.5 . . ?
H18F O18 H18D 101.3 . . ?
H19E O19 H19F 109.5 . . ?
H20X O20 H20Y 109.8 . . ?
O5 S1 C16 106.55(14) . . ?
O5 S1 C15 97.58(14) . . ?
C16 S1 C15 108.92(16) . . ?
O6 S2 C18 108.37(14) . . ?
O6 S2 C17 95.35(13) . . ?
C18 S2 C17 121.26(16) . . ?
O7 S3 C19 109.19(13) . . ?
O7 S3 C20 113.27(12) . . ?
C19 S3 C20 109.70(15) . . ?
O8 S4 C22 99.76(14) . . ?
O8 S4 C21 105.49(13) . . ?
C22 S4 C21 108.05(15) . . ?
O9 S5 C24 114.87(13) . . ?
O9 S5 C23 117.48(14) . . ?
C24 S5 C23 109.12(16) . . ?

loop_
_geom_bond_atom_site_label_1
_geom_bond_atom_site_label_2
_geom_bond_distance
_geom_bond_site_symmetry_2
_geom_bond_publ_flag
C1 O4 1.230(4) . ?
C1 O3 1.300(4) . ?
C1 C2 1.471(4) . ?
C1 Ce2 2.907(3) . ?
C2 C7 1.389(4) . ?
C2 C3 1.399(4) . ?
C3 C4 1.306(4) . ?
C3 H3 0.9300 . ?
C4 C5 1.433(4) . ?
C4 H4 0.9300 . ?
C5 N1 1.361(4) . ?
C5 C6 1.404(4) . ?
C6 C7 1.389(4) . ?
C6 H6 0.9300 . ?
C7 H7 0.9300 . ?
C8 O2 1.264(3) . ?
C8 O1 1.269(3) . ?
C8 C9 1.473(4) . ?
C9 C14 1.356(4) . ?
C9 C10 1.386(4) . ?
C10 C11 1.377(4) . ?
C10 H10 0.9300 . ?
C11 C12 1.374(4) . ?
C11 H11 0.9300 . ?
C12 C13 1.370(4) . ?
C12 N2 1.377(4) . ?
C13 C14 1.414(4) . ?
C13 H13 0.9300 . ?
C14 H14 0.9300 . ?
C15 S1 1.763(3) . ?
C15 H15A 0.9600 . ?
C15 H15B 0.9600 . ?
C15 H15C 0.9600 . ?
C16 S1 1.747(3) . ?
C16 H16A 0.9600 . ?
C16 H16B 0.9600 . ?
C16 H16G 0.9600 . ?
C17 S2 1.752(3) . ?
C17 H17A 0.9600 . ?
C17 H17C 0.9600 . ?
C17 H17B 0.9600 . ?
C18 S2 1.746(3) . ?
C18 H18A 0.9600 . ?
C18 H18B 0.9600 . ?
C18 H18C 0.9600 . ?
C19 S3 1.752(3) . ?
C19 H19A 0.9600 . ?
C19 H19B 0.9600 . ?
C19 H19C 0.9600 . ?
C20 S3 1.764(4) . ?
C20 H20B 0.9600 . ?
C20 H20C 0.9600 . ?
C20 H20A 0.9600 . ?
C21 S4 1.773(3) . ?
C21 H21A 0.9600 . ?
C21 H21B 0.9600 . ?
C21 H21C 0.9600 . ?
C22 S4 1.746(3) . ?
C22 H22A 0.9600 . ?
C22 H22B 0.9600 . ?
C22 H22C 0.9600 . ?
C23 S5 1.768(3) . ?
C23 H23B 0.9600 . ?
C23 H23C 0.9600 . ?
C23 H23A 0.9600 . ?
C24 S5 1.762(3) . ?
C24 H24A 0.9600 . ?
C24 H24B 0.9600 . ?
C24 H24C 0.9600 . ?
Ce1 O1 2.6813(19) 7_665 ?
Ce1 O1 2.6813(19) 25_667 ?
Ce1 O1 2.6813(18) 34_576 ?
Ce1 O1 2.6813(19) . ?
Ce1 O1 2.6813(19) 10_646 ?
Ce1 O1 2.6813(19) 31_557 ?
Ce1 O2 2.765(2) 7_665 ?
Ce1 O2 2.765(2) 34_576 ?
Ce1 O2 2.765(2) . ?
Ce1 O2 2.765(2) 31_557 ?
Ce1 O2 2.765(2) 25_667 ?
Ce1 O2 2.765(2) 10_646 ?
Ce2 O2 2.509(2) 15_546 ?
Ce2 O2 2.509(2) 18_356 ?
Ce2 O2 2.509(2) 21_445 ?
Ce2 O4 2.5424(18) 8_656 ?
Ce2 O4 2.5424(18) 11_466 ?
Ce2 O4 2.5424(18) . ?
Ce2 O3 2.5489(18) 8_656 ?
Ce2 O3 2.5489(18) 11_466 ?
Ce2 O3 2.5489(18) . ?
Ce2 C1 2.907(3) 8_656 ?
Ce2 C1 2.907(3) 11_466 ?
N1 N2 1.276(4) . ?
N1 H1 0.8600 . ?
N2 H2 0.8600 . ?
O2 Ce2 2.509(2) 15_546 ?
O5 S1 1.510(2) . ?
O6 S2 1.520(2) . ?
O7 S3 1.514(2) . ?
O8 S4 1.514(2) . ?
O9 S5 1.514(2) . ?
O10 H10D 0.8496 . ?
O10 H10C 0.8501 . ?
O11 H11B 1.0114 . ?
O11 H11C 1.0718 . ?
O12 H12X 0.8499 . ?
O12 H12Y 0.8501 . ?
O13 H13D 0.8500 . ?
O13 H13C 0.8500 . ?
O14 H14A 0.8498 . ?
O14 H14B 0.8501 . ?
O15 H15D 0.8497 . ?
O15 H15E 0.8499 . ?
O16 H16C 0.8500 . ?
O16 H16E 0.8500 . ?
O17 H17D 0.8500 . ?
O17 H17E 0.8502 . ?
O18 H18F 0.8499 . ?
O18 H18D 0.8501 . ?
O19 H19E 0.8497 . ?
O19 H19F 0.8501 . ?
O20 H20X 0.8459 . ?
O20 H20Y 0.8505 . ?
